data_7241062
loop_
_publ_author_name
'Tervola, Essi'
'Truong, Khai-Nghi'
'Ward, Jas S.'
'Priimagi, Arri'
'Rissanen, Kari'

_publ_section_title
;
 Fluorescence enhancement of quinolines by protonation
;
_journal_issue 49
_journal_name_full 'RSC Advances'
_journal_page_first 29385
_journal_page_last 29393
_journal_paper_doi 10.1039/D0RA04691D
_journal_volume 10
_journal_year 2020
_chemical_formula_moiety 'C13 H10 N, C2 H Cl2 O2, C2 H2 Cl2 O2'
_chemical_formula_sum 'C17 H13 Cl4 N O4'
_chemical_formula_weight 437.08
_chemical_name_common Benzoquinoline+Dichloroacetate
_chemical_name_systematic 13
_space_group_crystal_system monoclinic
_space_group_IT_number 14
_space_group_name_Hall '-P 2ybc'
_space_group_name_H-M_alt 'P 1 21/c 1'
_atom_sites_solution_hydrogens mixed
_audit_creation_method SHELXL-2017/1
_audit_update_record
;
2020-05-04 deposited with the CCDC.	2020-07-24 downloaded from the CCDC.
;
_cell_angle_alpha 90
_cell_angle_beta 92.939(2)
_cell_angle_gamma 90
_cell_formula_units_Z 4
_cell_length_a 8.4155(3)
_cell_length_b 11.3195(5)
_cell_length_c 19.7432(8)
_cell_measurement_reflns_used 4984
_cell_measurement_temperature 170(2)
_cell_measurement_theta_max 30.508
_cell_measurement_theta_min 0.407
_cell_volume 1878.25(13)
_computing_cell_refinement 'HKL Scalepack (Otwinowski & Minor 1997)'
_computing_data_collection 'Collect (Bruker AXS BV, 1997-2004)'
_computing_data_reduction 'HKL Denzo and Scalepack (Otwinowski & Minor 1997)'
_computing_molecular_graphics 'PLATON (Spek, 2009)'
_computing_structure_refinement 'SHELXL-2017/1 (Sheldrick, 2017)'
_computing_structure_solution 'SHELXT 2014/5 (Sheldrick, 2014)'
_diffrn_ambient_temperature 170(2)
_diffrn_measured_fraction_theta_full 0.996
_diffrn_measured_fraction_theta_max 0.996
_diffrn_measurement_device '95mm CCD camera on \k-goniostat'
_diffrn_measurement_device_type KappaCCD
_diffrn_measurement_method CCD
_diffrn_radiation_monochromator 'horizonally mounted graphite crystal'
_diffrn_radiation_type MoK\a
_diffrn_radiation_wavelength 0.71073
_diffrn_reflns_av_R_equivalents 0.0324
_diffrn_reflns_av_unetI/netI 0.0506
_diffrn_reflns_Laue_measured_fraction_full 0.996
_diffrn_reflns_Laue_measured_fraction_max 0.996
_diffrn_reflns_limit_h_max 7
_diffrn_reflns_limit_h_min -10
_diffrn_reflns_limit_k_max 14
_diffrn_reflns_limit_k_min -11
_diffrn_reflns_limit_l_max 24
_diffrn_reflns_limit_l_min -22
_diffrn_reflns_number 10664
_diffrn_reflns_point_group_measured_fraction_full 0.996
_diffrn_reflns_point_group_measured_fraction_max 0.996
_diffrn_reflns_theta_full 25.242
_diffrn_reflns_theta_max 26.246
_diffrn_reflns_theta_min 2.423
_exptl_absorpt_coefficient_mu 0.653
_exptl_absorpt_correction_T_max 0.7461
_exptl_absorpt_correction_T_min 0.6414
_exptl_absorpt_correction_type multi-scan
_exptl_absorpt_process_details SADABS
_exptl_crystal_colour colourless
_exptl_crystal_density_diffrn 1.546
_exptl_crystal_description block
_exptl_crystal_F_000 888
_exptl_crystal_size_max 0.26
_exptl_crystal_size_mid 0.22
_exptl_crystal_size_min 0.22
_refine_diff_density_max 0.335
_refine_diff_density_min -0.384
_refine_diff_density_rms 0.048
_refine_ls_extinction_method none
_refine_ls_goodness_of_fit_ref 1.011
_refine_ls_hydrogen_treatment mixed
_refine_ls_matrix_type full
_refine_ls_number_parameters 239
_refine_ls_number_reflns 3787
_refine_ls_number_restraints 0
_refine_ls_restrained_S_all 1.011
_refine_ls_R_factor_all 0.0824
_refine_ls_R_factor_gt 0.0501
_refine_ls_shift/su_max 0.001
_refine_ls_shift/su_mean 0.000
_refine_ls_structure_factor_coef Fsqd
_refine_ls_weighting_details 'w=1/[\s^2^(Fo^2^)+(0.0396P)^2^+1.4530P] where P=(Fo^2^+2Fc^2^)/3'
_refine_ls_weighting_scheme calc
_refine_ls_wR_factor_gt 0.1092
_refine_ls_wR_factor_ref 0.1239
_reflns_Friedel_coverage 0.000
_reflns_number_gt 2567
_reflns_number_total 3787
_reflns_threshold_expression 'I > 2\s(I)'
_cod_data_source_file d0ra04691d2.cif
_cod_data_source_block 13
_cod_depositor_comments 'Adding full bibliography for 7241053--7241066.cif.'
_cod_original_sg_symbol_H-M 'P 21/c'
_cod_database_code 7241062
_shelx_shelxl_version_number 2017/1
_shelx_space_group_comment
;
The symmetry employed for this shelxl refinement is uniquely defined
by the following loop, which should always be used as a source of
symmetry information in preference to the above space-group names.
They are only intended as comments.
;
_shelx_estimated_absorpt_t_min 0.849
_shelx_estimated_absorpt_t_max 0.870

loop_
_space_group_symop_operation_xyz
'x, y, z'
'-x, y+1/2, -z+1/2'
'-x, -y, -z'
'x, -y-1/2, z-1/2'

loop_
_atom_site_label
_atom_site_type_symbol
_atom_site_fract_x
_atom_site_fract_y
_atom_site_fract_z
_atom_site_U_iso_or_equiv
_atom_site_adp_type
_atom_site_occupancy
_atom_site_site_symmetry_order
_atom_site_calc_flag
_atom_site_refinement_flags_posn
_atom_site_refinement_flags_adp
_atom_site_refinement_flags_occupancy
_atom_site_disorder_assembly
_atom_site_disorder_group
N1 N 0.6162(3) 0.53984(18) 0.39351(12) 0.0441(6) Uani 1 1 d . . . . .
H1N H 0.650285 0.627154 0.386633 0.053 Uiso 1 1 calc R U . . .
C1A C 0.6702(3) 0.4830(2) 0.45101(14) 0.0392(6) Uani 1 1 d . . . . .
C2 C 0.5221(4) 0.4893(3) 0.34579(16) 0.0545(8) Uani 1 1 d . . . . .
H2 H 0.488337 0.533445 0.306744 0.065 Uiso 1 1 calc R U . . .
C3 C 0.4730(4) 0.3743(3) 0.35198(18) 0.0576(8) Uani 1 1 d . . . . .
H3 H 0.405752 0.338545 0.317714 0.069 Uiso 1 1 calc R U . . .
C4 C 0.5230(4) 0.3128(2) 0.40848(18) 0.0553(9) Uani 1 1 d . . . . .
H4 H 0.490170 0.233064 0.413453 0.066 Uiso 1 1 calc R U . . .
C4A C 0.6220(3) 0.3650(2) 0.45942(16) 0.0466(7) Uani 1 1 d . . . . .
C5 C 0.6727(4) 0.3045(3) 0.51976(19) 0.0632(9) Uani 1 1 d . . . . .
H5 H 0.639670 0.225310 0.526543 0.076 Uiso 1 1 calc R U . . .
C6 C 0.7667(5) 0.3580(3) 0.56716(19) 0.0686(10) Uani 1 1 d . . . . .
H6 H 0.799401 0.315410 0.606914 0.082 Uiso 1 1 calc R U . . .
C6A C 0.8196(4) 0.4776(3) 0.55992(16) 0.0542(8) Uani 1 1 d . . . . .
C7 C 0.9154(5) 0.5345(3) 0.6103(2) 0.0735(11) Uani 1 1 d . . . . .
H7 H 0.948651 0.492094 0.650026 0.088 Uiso 1 1 calc R U . . .
C8 C 0.9618(5) 0.6482(4) 0.6037(2) 0.0774(11) Uani 1 1 d . . . . .
H8 H 1.026447 0.684558 0.638570 0.093 Uiso 1 1 calc R U . . .
C9 C 0.9147(4) 0.7119(3) 0.5457(2) 0.0687(10) Uani 1 1 d . . . . .
H9 H 0.947823 0.791593 0.541055 0.082 Uiso 1 1 calc R U . . .
C10 C 0.8209(4) 0.6598(2) 0.49557(17) 0.0530(8) Uani 1 1 d . . . . .
H10 H 0.789084 0.703921 0.456243 0.064 Uiso 1 1 calc R U . . .
C10A C 0.7711(3) 0.5421(2) 0.50146(15) 0.0428(7) Uani 1 1 d . . . . .
Cl1 Cl 0.73431(10) 1.08620(6) 0.31222(5) 0.0619(3) Uani 1 1 d . . . . .
Cl2 Cl 0.68275(16) 0.98858(9) 0.44473(5) 0.0947(4) Uani 1 1 d . . . . .
O1 O 0.6152(3) 0.76781(17) 0.36154(12) 0.0667(7) Uani 1 1 d . . . . .
O2 O 0.7997(3) 0.83800(16) 0.29577(13) 0.0623(6) Uani 1 1 d . . . . .
C11 C 0.6920(3) 0.8474(2) 0.33585(15) 0.0418(7) Uani 1 1 d . . . . .
C12 C 0.6410(4) 0.9723(2) 0.35665(15) 0.0451(7) Uani 1 1 d . . . . .
H12 H 0.523366 0.979409 0.347571 0.054 Uiso 1 1 calc R U . . .
Cl3 Cl 0.76538(10) 0.35408(6) 0.22820(5) 0.0627(3) Uani 1 1 d . . . . .
Cl4 Cl 0.85562(15) 0.46026(8) 0.10269(5) 0.0867(4) Uani 1 1 d . . . . .
O3 O 0.8909(3) 0.63839(18) 0.25916(12) 0.0606(6) Uani 1 1 d . . . . .
H3O H 0.847(5) 0.717(4) 0.273(2) 0.111(14) Uiso 1 1 d . . . . .
O4 O 0.6724(3) 0.6219(2) 0.19382(15) 0.0870(9) Uani 1 1 d . . . . .
C13 C 0.7998(3) 0.5874(2) 0.21442(15) 0.0426(7) Uani 1 1 d . . . . .
C14 C 0.8705(3) 0.4709(2) 0.19135(15) 0.0434(7) Uani 1 1 d . . . . .
H14 H 0.985065 0.466861 0.207326 0.052 Uiso 1 1 calc R U . . .

loop_
_atom_site_aniso_label
_atom_site_aniso_U_11
_atom_site_aniso_U_22
_atom_site_aniso_U_33
_atom_site_aniso_U_23
_atom_site_aniso_U_13
_atom_site_aniso_U_12
N1 0.0550(15) 0.0324(11) 0.0453(15) -0.0020(10) 0.0069(12) -0.0049(10)
C1A 0.0411(16) 0.0319(13) 0.0455(16) -0.0013(11) 0.0100(13) 0.0031(11)
C2 0.064(2) 0.0529(17) 0.0463(19) -0.0045(14) -0.0009(16) -0.0077(15)
C3 0.057(2) 0.0513(18) 0.065(2) -0.0190(16) 0.0079(17) -0.0114(15)
C4 0.0551(19) 0.0351(15) 0.078(2) -0.0110(15) 0.0235(18) -0.0079(13)
C4A 0.0502(17) 0.0317(13) 0.059(2) -0.0005(13) 0.0167(15) 0.0018(12)
C5 0.075(2) 0.0382(16) 0.078(3) 0.0124(16) 0.016(2) 0.0067(15)
C6 0.087(3) 0.054(2) 0.065(2) 0.0198(17) 0.006(2) 0.0219(18)
C6A 0.059(2) 0.0545(18) 0.0494(19) -0.0010(14) 0.0016(16) 0.0169(14)
C7 0.075(3) 0.084(3) 0.060(2) -0.0026(19) -0.013(2) 0.027(2)
C8 0.070(3) 0.084(3) 0.076(3) -0.034(2) -0.017(2) 0.011(2)
C9 0.065(2) 0.056(2) 0.084(3) -0.0225(18) -0.010(2) -0.0009(16)
C10 0.060(2) 0.0433(16) 0.055(2) -0.0060(13) -0.0052(16) 0.0005(13)
C10A 0.0476(17) 0.0366(13) 0.0443(17) -0.0012(12) 0.0045(14) 0.0067(12)
Cl1 0.0680(5) 0.0317(4) 0.0871(6) 0.0085(4) 0.0136(5) 0.0016(3)
Cl2 0.1604(12) 0.0723(6) 0.0513(6) -0.0148(4) 0.0052(6) 0.0241(6)
O1 0.0877(17) 0.0372(11) 0.0763(16) 0.0150(10) 0.0136(13) -0.0039(11)
O2 0.0601(14) 0.0346(11) 0.0940(18) -0.0191(10) 0.0231(13) -0.0065(9)
C11 0.0467(17) 0.0311(13) 0.0467(17) -0.0003(11) -0.0074(14) 0.0016(12)
C12 0.0498(17) 0.0358(14) 0.0496(18) 0.0024(12) 0.0013(14) 0.0018(12)
Cl3 0.0761(6) 0.0329(4) 0.0801(6) 0.0073(3) 0.0134(5) -0.0006(3)
Cl4 0.1418(10) 0.0674(6) 0.0507(6) -0.0069(4) 0.0043(6) -0.0191(6)
O3 0.0531(13) 0.0457(12) 0.0808(16) -0.0239(11) -0.0190(12) 0.0125(10)
O4 0.0661(16) 0.0489(13) 0.141(3) -0.0179(14) -0.0460(17) 0.0193(11)
C13 0.0403(16) 0.0272(13) 0.0594(19) 0.0028(12) -0.0061(14) 0.0002(11)
C14 0.0462(17) 0.0318(13) 0.0515(18) -0.0049(12) -0.0040(14) -0.0012(11)

loop_
_atom_type_symbol
_atom_type_description
_atom_type_scat_dispersion_real
_atom_type_scat_dispersion_imag
_atom_type_scat_source
C C 0.0033 0.0016 'International Tables Vol C Tables 4.2.6.8 and 6.1.1.4'
H H 0.0000 0.0000 'International Tables Vol C Tables 4.2.6.8 and 6.1.1.4'
N N 0.0061 0.0033 'International Tables Vol C Tables 4.2.6.8 and 6.1.1.4'
O O 0.0106 0.0060 'International Tables Vol C Tables 4.2.6.8 and 6.1.1.4'
Cl Cl 0.1484 0.1585 'International Tables Vol C Tables 4.2.6.8 and 6.1.1.4'

loop_
_geom_angle_atom_site_label_1
_geom_angle_atom_site_label_2
_geom_angle_atom_site_label_3
_geom_angle
_geom_angle_site_symmetry_1
_geom_angle_site_symmetry_3
_geom_angle_publ_flag
C2 N1 C1A 123.3(2) . . ?
C2 N1 H1N 118.4 . . ?
C1A N1 H1N 118.4 . . ?
N1 C1A C4A 117.4(3) . . ?
N1 C1A C10A 121.1(2) . . ?
C4A C1A C10A 121.5(3) . . ?
N1 C2 C3 121.1(3) . . ?
N1 C2 H2 119.5 . . ?
C3 C2 H2 119.5 . . ?
C4 C3 C2 118.4(3) . . ?
C4 C3 H3 120.8 . . ?
C2 C3 H3 120.8 . . ?
C3 C4 C4A 121.2(3) . . ?
C3 C4 H4 119.4 . . ?
C4A C4 H4 119.4 . . ?
C4 C4A C1A 118.6(3) . . ?
C4 C4A C5 122.7(3) . . ?
C1A C4A C5 118.7(3) . . ?
C6 C5 C4A 120.6(3) . . ?
C6 C5 H5 119.7 . . ?
C4A C5 H5 119.7 . . ?
C5 C6 C6A 122.2(3) . . ?
C5 C6 H6 118.9 . . ?
C6A C6 H6 118.9 . . ?
C7 C6A C10A 118.3(3) . . ?
C7 C6A C6 122.2(3) . . ?
C10A C6A C6 119.5(3) . . ?
C8 C7 C6A 121.8(4) . . ?
C8 C7 H7 119.1 . . ?
C6A C7 H7 119.1 . . ?
C7 C8 C9 120.1(3) . . ?
C7 C8 H8 120.0 . . ?
C9 C8 H8 120.0 . . ?
C10 C9 C8 120.0(3) . . ?
C10 C9 H9 120.0 . . ?
C8 C9 H9 120.0 . . ?
C9 C10 C10A 120.9(3) . . ?
C9 C10 H10 119.6 . . ?
C10A C10 H10 119.6 . . ?
C10 C10A C6A 119.0(3) . . ?
C10 C10A C1A 123.5(3) . . ?
C6A C10A C1A 117.5(3) . . ?
O1 C11 O2 128.0(3) . . ?
O1 C11 C12 113.7(3) . . ?
O2 C11 C12 118.2(2) . . ?
C11 C12 Cl2 108.33(19) . . ?
C11 C12 Cl1 113.6(2) . . ?
Cl2 C12 Cl1 109.97(15) . . ?
C11 C12 H12 108.3 . . ?
Cl2 C12 H12 108.3 . . ?
Cl1 C12 H12 108.3 . . ?
C13 O3 H3O 112(2) . . ?
O4 C13 O3 125.8(3) . . ?
O4 C13 C14 122.6(3) . . ?
O3 C13 C14 111.5(2) . . ?
C13 C14 Cl4 110.4(2) . . ?
C13 C14 Cl3 108.2(2) . . ?
Cl4 C14 Cl3 110.34(14) . . ?
C13 C14 H14 109.3 . . ?
Cl4 C14 H14 109.3 . . ?
Cl3 C14 H14 109.3 . . ?

loop_
_geom_bond_atom_site_label_1
_geom_bond_atom_site_label_2
_geom_bond_distance
_geom_bond_site_symmetry_2
_geom_bond_publ_flag
N1 C2 1.329(4) . ?
N1 C1A 1.362(3) . ?
N1 H1N 1.0400 . ?
C1A C4A 1.409(4) . ?
C1A C10A 1.439(4) . ?
C2 C3 1.373(4) . ?
C2 H2 0.9500 . ?
C3 C4 1.364(5) . ?
C3 H3 0.9500 . ?
C4 C4A 1.403(4) . ?
C4 H4 0.9500 . ?
C4A C5 1.421(4) . ?
C5 C6 1.339(5) . ?
C5 H5 0.9500 . ?
C6 C6A 1.434(5) . ?
C6 H6 0.9500 . ?
C6A C7 1.404(5) . ?
C6A C10A 1.408(4) . ?
C7 C8 1.352(5) . ?
C7 H7 0.9500 . ?
C8 C9 1.392(5) . ?
C8 H8 0.9500 . ?
C9 C10 1.368(4) . ?
C9 H9 0.9500 . ?
C10 C10A 1.404(4) . ?
C10 H10 0.9500 . ?
Cl1 C12 1.766(3) . ?
Cl2 C12 1.766(3) . ?
O1 C11 1.233(3) . ?
O2 C11 1.238(3) . ?
C11 C12 1.539(4) . ?
C12 H12 1.0000 . ?
Cl3 C14 1.768(3) . ?
Cl4 C14 1.753(3) . ?
O3 C13 1.277(3) . ?
O3 H3O 1.00(4) . ?
O4 C13 1.192(3) . ?
C13 C14 1.526(4) . ?
C14 H14 1.0000 . ?
